data_9012250
loop_
_publ_author_name
'Bokhimi, X.'
'Toledo-Antonio J A'
'Guzman-Castillo M L'
'Hernandez-Beltran F'

_publ_section_title
;
 Relationship between crystallite size and bond lengths in boehmite
 Sample: preparation T = 100 C
;
_journal_name_full 'Journal of Solid State Chemistry'
_journal_page_first 32
_journal_page_last 40
_journal_paper_doi 10.1006/jssc.2001.9124
_journal_volume 159
_journal_year 2001
_chemical_compound_source Synthetic
_chemical_formula_sum 'Al H O2'
_chemical_name_mineral Boehmite
_space_group_IT_number 63
_symmetry_space_group_name_Hall '-C 2c 2'
_symmetry_space_group_name_H-M 'C m c m'
_cell_angle_alpha 90
_cell_angle_beta 90
_cell_angle_gamma 90
_cell_formula_units_Z 4
_cell_length_a 2.8686
_cell_length_b 12.265
_cell_length_c 3.715
_cell_volume 130.706
_database_code_amcsd 0014000
_diffrn_ambient_temperature 373.15
_exptl_crystal_density_diffrn 3.048
_cod_original_formula_sum 'Al O2 H'
_cod_database_code 9012250

loop_
_space_group_symop_operation_xyz
x,y,z
1/2+x,1/2+y,z
x,-y,1/2+z
1/2+x,1/2-y,1/2+z
-x,y,1/2-z
1/2-x,1/2+y,1/2-z
-x,y,z
1/2-x,1/2+y,z
x,-y,-z
1/2+x,1/2-y,-z
x,y,1/2-z
1/2+x,1/2+y,1/2-z
-x,-y,1/2+z
1/2-x,1/2-y,1/2+z
-x,-y,-z
1/2-x,1/2-y,-z

loop_
_atom_site_label
_atom_site_fract_x
_atom_site_fract_y
_atom_site_fract_z
_atom_site_type_symbol
_atom_site_attached_hydrogens
Al 0.00000 -0.32270 0.25000 Al 0
O1 0.00000 0.29820 0.25000 O 0
O-H2 0.00000 0.08560 0.25000 O 1

loop_
_cod_changelog_entry_id
_cod_changelog_entry_author
_cod_changelog_entry_date
_cod_changelog_entry_text
1
;cod-tools version 3.8.0
Id: cif_guess_AMCSD_atom_types 9574 2023-05-10 09:00:05Z saulius
;
2023-05-10T18:53:54+03:00
;Derived atom types and hydrogen counts
from atom names that follow the AMCSD naming convention
(Wat == water, O-H == hydroxyl).
;

loop_
_cod_related_entry_id
_cod_related_entry_database
_cod_related_entry_code
1 AMCSD 0014000
